data_2100029
loop_
_publ_author_name
'Richard E. Marsh'

_publ_section_title
;
 Space group <i>P</i>1: an update
;
_journal_issue 3
_journal_name_full 'Acta Crystallographica Section B'
_journal_page_first 359
_journal_page_last 359
_journal_paper_doi 10.1107/S0108768105009651
_journal_volume 61
_journal_year 2005
_chemical_formula_moiety 'C10 H28 O16 Nd2, Cl2, 4(H2 O)'
_chemical_formula_sum 'C10 H36 Cl2 Nd2 O20'
_space_group_crystal_system triclinic
_space_group_IT_number 2
_space_group_name_Hall '-P 1'
_space_group_name_H-M_alt 'P -1'
_symmetry_space_group_name_H-M 'P -1'
_audit_creation_method CRYM
_cell_angle_alpha 110.69
_cell_angle_beta 95.24
_cell_angle_gamma 103.48
_cell_formula_units_Z 1
_cell_length_a 7.8770
_cell_length_b 8.7810
_cell_length_c 10.4440
_cell_volume 645.094
_cod_data_source_file bk0148.cif
_cod_data_source_block DIQZAE
_cod_depositor_comments
;
  Added moiety chemical formula and Z value from Marsh (2005) paper.
  The summary chemical formula is calculated from moiety formula using
  AdHocParser
  (svn://www.crystallography.net/cod-tools/trunk/Formulae/AdHocParser.yp,
  revision 1441.)

  Andrius Merkys
  2013-11-11
;
_cod_original_sg_symbol_H-M P-1
_cod_original_formula_sum 'not given'
_cod_database_code 2100029

loop_
_space_group_symop_id
_space_group_symop_operation_xyz
1 x,y,z
2 -x,-y,-z

loop_
_atom_site_label
_atom_site_fract_x
_atom_site_fract_y
_atom_site_fract_z
_atom_site_type_symbol
Nd1 0.02631 0.07117 0.20802 Nd
O1 -0.25690 0.10265 0.29630 O
O2 0.26000 0.03140 0.36035 O
O3 -0.11420 -0.16095 0.28355 O
O4 0.10400 0.31515 0.43905 O
O9 -0.18150 -0.09400 -0.00765 O
O10 -0.32530 -0.27080 -0.21555 O
O11 -0.87305 -0.17835 0.09440 O
O12 -0.93695 -0.28385 -0.13800 O
C1 -0.32250 -0.20305 -0.08790 C
C2 -0.48330 -0.23955 -0.02515 C
H1 -0.44400 -0.23555 0.06565 H
H2 -0.53755 -0.15000 -0.01335 H
C3 -0.62330 -0.40515 -0.10330 C
H3 -0.57355 -0.49770 -0.11120 H
H4 -0.66345 -0.41315 -0.19605 H
C4 -0.78130 -0.41830 -0.02800 C
H5 -0.86645 -0.52945 -0.07600 H
H6 -0.73965 -0.40655 0.06625 H
C5 -0.87125 -0.28415 -0.02295 C
Cl1 0.50355 0.22460 0.65385 Cl
O17 0.37765 0.61500 0.56870 O
O18 0.92940 0.37795 0.66540 O
